data_7024092
loop_
_publ_author_name
'Reinoso, Santiago'
'Piedra-Garza, Luis Fernando'
'Dickman, Michael H.'
'Praetorius, Antonia'
'Biesemans, Monique'
'Willem, Rudolph'
'Kortz, Ulrich'

_publ_section_title
;
 Trilacunary A-beta-Keggin tungstogermanates and -silicates functionalized
 with phenyltin(IV) electrophiles.
;
_journal_issue 1
_journal_name_full 'Dalton transactions (Cambridge, England : 2003)'
_journal_page_first 248
_journal_page_last 255
_journal_paper_doi 10.1039/b910889k
_journal_volume 39
_journal_year 2010
_chemical_formula_sum 'C18 H74 Cs8 O96 Si2 Sn3 W18'
_chemical_formula_weight 6611.60
_chemical_name_systematic
;
?
;
_space_group_IT_number 11
_symmetry_cell_setting monoclinic
_symmetry_space_group_name_Hall '-P 2yb'
_symmetry_space_group_name_H-M 'P 1 21/m 1'
_atom_sites_solution_hydrogens geom
_atom_sites_solution_primary direct
_atom_sites_solution_secondary difmap
_audit_creation_method SHELXL-97
_cell_angle_alpha 90.00
_cell_angle_beta 113.912(12)
_cell_angle_gamma 90.00
_cell_formula_units_Z 2
_cell_length_a 16.116(5)
_cell_length_b 19.584(5)
_cell_length_c 16.367(5)
_cell_measurement_reflns_used 1105
_cell_measurement_temperature 173(2)
_cell_measurement_theta_max 17.36
_cell_measurement_theta_min 2.52
_cell_volume 4722(2)
_computing_cell_refinement 'Bruker SMART'
_computing_data_collection 'Bruker SMART'
_computing_data_reduction 'Bruker SAINT'
_computing_molecular_graphics 'Bruker SHELXTL'
_computing_publication_material 'Bruker SHELXTL'
_computing_structure_refinement 'SHELXL-97 (Sheldrick, 1997)'
_computing_structure_solution 'SHELXS-97 (Sheldrick, 1990)'
_diffrn_ambient_temperature 173(2)
_diffrn_measured_fraction_theta_full 0.996
_diffrn_measured_fraction_theta_max 0.996
_diffrn_measurement_device_type 'CCD area detector'
_diffrn_measurement_method 'phi and omega scans'
_diffrn_radiation_monochromator graphite
_diffrn_radiation_source 'fine-focus sealed tube'
_diffrn_radiation_type MoK\a
_diffrn_radiation_wavelength 0.71073
_diffrn_reflns_av_R_equivalents 0.2219
_diffrn_reflns_av_sigmaI/netI 0.1009
_diffrn_reflns_limit_h_max 16
_diffrn_reflns_limit_h_min -16
_diffrn_reflns_limit_k_max 18
_diffrn_reflns_limit_k_min -20
_diffrn_reflns_limit_l_max 17
_diffrn_reflns_limit_l_min -17
_diffrn_reflns_number 82611
_diffrn_reflns_theta_full 21.97
_diffrn_reflns_theta_max 21.97
_diffrn_reflns_theta_min 3.17
_exptl_absorpt_coefficient_mu 25.791
_exptl_absorpt_correction_T_max 0.6137
_exptl_absorpt_correction_T_min 0.3681
_exptl_absorpt_correction_type multi-scan
_exptl_absorpt_process_details SADABS
_exptl_crystal_colour colorless
_exptl_crystal_density_diffrn 4.650
_exptl_crystal_density_method 'not measured'
_exptl_crystal_description block
_exptl_crystal_F_000 5402
_exptl_crystal_size_max 0.071
_exptl_crystal_size_mid 0.043
_exptl_crystal_size_min 0.021
_refine_diff_density_max 3.786
_refine_diff_density_min -3.192
_refine_diff_density_rms 0.460
_refine_ls_extinction_method none
_refine_ls_goodness_of_fit_ref 1.066
_refine_ls_hydrogen_treatment constr
_refine_ls_matrix_type full
_refine_ls_number_parameters 355
_refine_ls_number_reflns 5956
_refine_ls_number_restraints 0
_refine_ls_restrained_S_all 1.066
_refine_ls_R_factor_all 0.1322
_refine_ls_R_factor_gt 0.0601
_refine_ls_shift/su_max 0.001
_refine_ls_shift/su_mean 0.000
_refine_ls_structure_factor_coef Fsqd
_refine_ls_weighting_details 'calc w=1/[\s^2^(Fo^2^)+(0.1000P)^2^+0.0000P] where P=(Fo^2^+2Fc^2^)/3'
_refine_ls_weighting_scheme calc
_refine_ls_wR_factor_gt 0.1514
_refine_ls_wR_factor_ref 0.1926
_reflns_number_gt 3431
_reflns_number_total 5956
_reflns_threshold_expression >2sigma(I)
_cod_data_source_file b910889k.txt
_cod_data_source_block snsi
_cod_depositor_comments
;
The following automatic conversions were performed:

'_symmetry_cell_setting' value 'Monoclinic' changed to 'monoclinic'
according to /home/saulius/struct/CIF-dictionaries/cif_core.dic
dictionary named 'cif_core.dic' version 2.4.2 from 2011-04-26.

Automatic conversion script
Id: cif_fix_values 1891 2012-01-12 08:04:46Z andrius 
;
_cod_original_sg_symbol_H-M P2(1)/m
_cod_database_code 7024092

loop_
_symmetry_equiv_pos_as_xyz
'x, y, z'
'-x, y+1/2, -z'
'-x, -y, -z'
'x, -y-1/2, z'

loop_
_atom_site_label
_atom_site_type_symbol
_atom_site_fract_x
_atom_site_fract_y
_atom_site_fract_z
_atom_site_U_iso_or_equiv
_atom_site_adp_type
_atom_site_occupancy
_atom_site_symmetry_multiplicity
_atom_site_calc_flag
_atom_site_refinement_flags
_atom_site_disorder_group
W1 W 1.54427(15) 0.7500 0.42932(14) 0.0336(6) Uani 1 2 d S .
W2 W 1.48021(11) 0.66073(8) 0.56876(10) 0.0353(5) Uani 1 1 d . .
W3 W 1.23971(11) 0.65469(8) 0.53090(10) 0.0311(5) Uani 1 1 d . .
W4 W 1.29730(11) 0.56985(8) 0.38934(10) 0.0329(5) Uani 1 1 d . .
W5 W 1.36977(10) 0.66651(8) 0.23166(10) 0.0301(5) Uani 1 1 d . .
W6 W 0.94885(11) 0.66631(8) -0.05810(10) 0.0332(5) Uani 1 1 d . .
W7 W 0.87636(11) 0.56980(9) 0.09923(10) 0.0403(5) Uani 1 1 d . .
W8 W 0.81769(12) 0.65467(9) 0.23955(11) 0.0429(5) Uani 1 1 d . .
W9 W 0.66005(12) 0.66433(11) 0.00345(12) 0.0550(6) Uani 1 1 d . .
W10 W 0.72663(16) 0.7500 -0.13721(15) 0.0471(7) Uani 1 2 d S .
Si1 Si 1.3151(8) 0.7500 0.3928(8) 0.013(3) Uani 1 2 d S .
Si2 Si 0.8693(9) 0.7500 0.0839(9) 0.027(4) Uani 1 2 d S .
Sn1 Sn 1.1654(2) 0.7500 0.0681(2) 0.0331(10) Uani 1 2 d S .
Sn2 Sn 1.05418(19) 0.59007(14) 0.32385(17) 0.0385(8) Uani 1 1 d . .
C1 C 1.205(4) 0.739(4) -0.043(3) 0.04(2) Uiso 0.50 1 d PG -1
C2 C 1.230(5) 0.679(4) -0.074(5) 0.10(3) Uiso 0.50 1 d PG -1
H2 H 1.2418 0.6390 -0.0384 0.117 Uiso 0.50 1 calc PR -1
C3 C 1.237(5) 0.679(5) -0.155(5) 0.12(3) Uiso 0.50 1 d PG -1
H3 H 1.2540 0.6378 -0.1760 0.146 Uiso 0.50 1 calc PR -1
C4 C 1.219(5) 0.738(6) -0.207(4) 0.19(6) Uiso 0.50 1 d PG -1
H4 H 1.2243 0.7371 -0.2629 0.229 Uiso 0.50 1 calc PR -1
C3A C 1.194(6) 0.797(5) -0.177(5) 0.12(3) Uiso 0.50 1 d PG -1
H3A H 1.1822 0.8375 -0.2120 0.146 Uiso 0.50 1 calc PR -1
C2A C 1.187(5) 0.798(3) -0.095(5) 0.10(3) Uiso 0.50 1 d PG -1
H2A H 1.1700 0.8386 -0.0744 0.117 Uiso 0.50 1 calc PR -1
C5 C 1.034(2) 0.4952(15) 0.369(3) 0.051(12) Uiso 1 1 d G .
C6 C 1.061(3) 0.477(2) 0.458(2) 0.12(2) Uiso 1 1 d G .
H6 H 1.0888 0.5104 0.5036 0.143 Uiso 1 1 calc R .
C7 C 1.046(3) 0.412(2) 0.481(2) 0.13(2) Uiso 1 1 d G .
H7 H 1.0640 0.3995 0.5420 0.155 Uiso 1 1 calc R .
C8 C 1.004(3) 0.3634(17) 0.414(4) 0.14(3) Uiso 1 1 d G .
H8 H 0.9944 0.3184 0.4300 0.162 Uiso 1 1 calc R .
C9 C 0.978(3) 0.3811(19) 0.325(3) 0.18(4) Uiso 1 1 d G .
H9 H 0.9495 0.3482 0.2796 0.219 Uiso 1 1 calc R .
C10 C 0.993(3) 0.447(2) 0.302(2) 0.12(2) Uiso 1 1 d G .
H10 H 0.9743 0.4591 0.2413 0.145 Uiso 1 1 calc R .
O1T O 1.647(2) 0.7500 0.421(2) 0.028(8) Uiso 1 2 d S .
O1SI O 1.421(2) 0.7500 0.4695(19) 0.018(7) Uiso 1 2 d S .
O1SN O 1.136(3) 0.7500 0.172(3) 0.072(14) Uiso 1 2 d S .
O2A O 1.511(2) 0.7500 0.639(2) 0.032(9) Uiso 1 2 d S .
O2T O 1.5436(18) 0.6086(13) 0.6596(17) 0.047(7) Uiso 1 1 d . .
O2SI O 1.2657(15) 0.6832(11) 0.4053(15) 0.029(6) Uiso 1 1 d . .
O3A O 1.219(2) 0.7500 0.533(2) 0.023(8) Uiso 1 2 d S .
O3T O 1.2310(15) 0.6290(11) 0.6271(15) 0.032(6) Uiso 1 1 d . .
O3SI O 1.3157(19) 0.7500 0.2955(19) 0.017(7) Uiso 1 2 d S .
O4SN O 1.076(2) 0.6770(17) 0.276(2) 0.088(11) Uiso 1 1 d . .
O4SI O 0.933(2) 0.7500 0.030(2) 0.024(8) Uiso 1 2 d S .
O4T O 1.3360(16) 0.4879(11) 0.3944(15) 0.033(6) Uiso 1 1 d . .
O5SI O 0.8839(17) 0.6807(12) 0.1426(17) 0.042(7) Uiso 1 1 d . .
O5A O 1.408(2) 0.7500 0.198(2) 0.023(8) Uiso 1 2 d S .
O5T O 1.4284(18) 0.6084(13) 0.1907(17) 0.049(7) Uiso 1 1 d . .
O6SI O 0.765(2) 0.7500 0.014(2) 0.043(10) Uiso 1 2 d S .
O6T O 0.9459(15) 0.6095(11) -0.1379(14) 0.027(6) Uiso 1 1 d . .
O6A O 0.953(3) 0.7500 -0.116(2) 0.045(10) Uiso 1 2 d S .
O7T O 0.8557(18) 0.4849(14) 0.0622(18) 0.053(8) Uiso 1 1 d . .
O8A O 0.827(2) 0.7500 0.264(2) 0.033(9) Uiso 1 2 d S .
O8T O 0.7607(19) 0.6308(14) 0.3049(19) 0.057(8) Uiso 1 1 d . .
O9A O 0.595(3) 0.7500 0.003(3) 0.057(12) Uiso 1 2 d S .
O9T O 0.570(2) 0.6061(15) -0.018(2) 0.068(9) Uiso 1 1 d . .
O10T O 0.677(3) 0.7500 -0.257(3) 0.060(12) Uiso 1 2 d S .
O12 O 1.5693(17) 0.6844(12) 0.5257(16) 0.037(7) Uiso 1 1 d . .
O15 O 1.4835(16) 0.6830(11) 0.3473(15) 0.030(6) Uiso 1 1 d . .
O23 O 1.3719(14) 0.6738(10) 0.5868(14) 0.022(6) Uiso 1 1 d . .
O24 O 1.4264(16) 0.6016(11) 0.4791(15) 0.033(6) Uiso 1 1 d . .
O3S2 O 1.1228(16) 0.6352(12) 0.4452(15) 0.034(6) Uiso 1 1 d . .
O34 O 1.2761(16) 0.5679(11) 0.4945(15) 0.031(6) Uiso 1 1 d . .
O4S2 O 1.1745(17) 0.5627(13) 0.3183(17) 0.044(7) Uiso 1 1 d . .
O45 O 1.3330(15) 0.6059(11) 0.3005(14) 0.026(6) Uiso 1 1 d . .
O5S1 O 1.2576(16) 0.6731(11) 0.1366(15) 0.030(6) Uiso 1 1 d . .
O6S1 O 1.0702(16) 0.6733(11) 0.0108(15) 0.029(6) Uiso 1 1 d . .
O67 O 0.9259(16) 0.6022(11) 0.0202(15) 0.034(6) Uiso 1 1 d . .
O7S2 O 0.9895(17) 0.5627(12) 0.1925(16) 0.042(7) Uiso 1 1 d . .
O78 O 0.8207(18) 0.5698(13) 0.1844(17) 0.045(7) Uiso 1 1 d . .
O79 O 0.7579(16) 0.6043(12) 0.0169(15) 0.035(6) Uiso 1 1 d . .
O8S2 O 0.9363(17) 0.6420(12) 0.3207(17) 0.042(7) Uiso 1 1 d . .
O89 O 0.7109(19) 0.6728(13) 0.1320(18) 0.051(8) Uiso 1 1 d . .
O610 O 0.8135(18) 0.6820(13) -0.1144(17) 0.045(7) Uiso 1 1 d . .
O910 O 0.6460(19) 0.6823(14) -0.1188(18) 0.054(8) Uiso 1 1 d . .
Cs1 Cs 0.86193(17) 0.46252(12) -0.11916(15) 0.0388(7) Uani 1 1 d . .
Cs2 Cs 1.4458(2) 0.46415(16) 0.6072(2) 0.0437(10) Uani 0.75 1 d P .
Cs3 Cs 0.5958(7) 0.7500 0.2106(7) 0.0428(17) Uiso 0.50 2 d SP .
Cs3A Cs 0.5934(10) 0.7228(5) 0.2118(10) 0.0428(17) Uiso 0.25 1 d P .
Cs4 Cs 0.7750(2) 0.63616(18) -0.3266(2) 0.0468(10) Uani 0.75 1 d P .
Cs5 Cs 0.6274(4) 0.4587(3) -0.0135(3) 0.0698(17) Uani 0.60 1 d P .
Cs6 Cs 0.4356(4) 0.6615(3) -0.2109(4) 0.0398(17) Uani 0.40 1 d P .
O1W O 0.7378(18) 0.6035(14) -0.5174(18) 0.053(8) Uiso 1 1 d . .
O2W O 1.010(3) 0.7500 0.435(3) 0.068(13) Uiso 1 2 d S .
O3W O 1.692(2) 0.5514(15) 0.818(2) 0.069(9) Uiso 1 1 d . .
O4W O 0.734(4) 0.458(3) 0.217(4) 0.065(18) Uiso 0.50 1 d P .

loop_
_atom_site_aniso_label
_atom_site_aniso_U_11
_atom_site_aniso_U_22
_atom_site_aniso_U_33
_atom_site_aniso_U_23
_atom_site_aniso_U_13
_atom_site_aniso_U_12
W1 0.0215(13) 0.0506(15) 0.0199(12) 0.000 -0.0007(10) 0.000
W2 0.0264(10) 0.0499(11) 0.0212(9) 0.0059(8) 0.0009(8) 0.0065(8)
W3 0.0285(10) 0.0406(10) 0.0177(9) 0.0009(7) 0.0025(8) -0.0006(8)
W4 0.0336(10) 0.0345(10) 0.0252(9) 0.0002(7) 0.0062(8) 0.0028(8)
W5 0.0263(10) 0.0365(10) 0.0207(9) -0.0001(7) 0.0026(8) 0.0016(7)
W6 0.0260(10) 0.0455(11) 0.0194(9) -0.0033(7) 0.0002(8) -0.0036(8)
W7 0.0351(11) 0.0554(12) 0.0211(9) -0.0053(8) 0.0018(8) -0.0114(9)
W8 0.0337(11) 0.0647(13) 0.0271(10) -0.0067(9) 0.0089(8) -0.0155(9)
W9 0.0268(11) 0.0967(16) 0.0302(11) -0.0074(10) -0.0003(9) -0.0174(10)
W10 0.0216(14) 0.085(2) 0.0192(13) 0.000 -0.0082(11) 0.000
Si1 0.011(7) 0.024(8) 0.006(7) 0.000 0.003(6) 0.000
Si2 0.013(8) 0.041(9) 0.015(8) 0.000 -0.007(6) 0.000
Sn1 0.026(2) 0.033(2) 0.030(2) 0.000 0.0014(18) 0.000
Sn2 0.0356(17) 0.0522(19) 0.0184(14) -0.0030(13) 0.0014(13) -0.0072(14)
Cs1 0.0399(16) 0.0446(16) 0.0252(14) 0.0004(11) 0.0062(12) -0.0021(12)
Cs2 0.046(2) 0.035(2) 0.042(2) 0.0190(16) 0.0088(18) 0.0189(17)
Cs4 0.044(2) 0.051(2) 0.0241(19) -0.0064(16) -0.0089(17) -0.0119(18)
Cs5 0.066(4) 0.110(4) 0.039(3) -0.053(3) 0.028(3) -0.043(3)
Cs6 0.021(3) 0.082(5) 0.009(3) 0.000(3) -0.002(3) 0.005(3)

loop_
_atom_type_symbol
_atom_type_description
_atom_type_scat_dispersion_real
_atom_type_scat_dispersion_imag
_atom_type_scat_source
C C 0.0033 0.0016 'International Tables Vol C Tables 4.2.6.8 and 6.1.1.4'
H H 0.0000 0.0000 'International Tables Vol C Tables 4.2.6.8 and 6.1.1.4'
O O 0.0106 0.0060 'International Tables Vol C Tables 4.2.6.8 and 6.1.1.4'
Si Si 0.0817 0.0704 'International Tables Vol C Tables 4.2.6.8 and 6.1.1.4'
Sn Sn -0.6537 1.4246 'International Tables Vol C Tables 4.2.6.8 and 6.1.1.4'
Cs Cs -0.3680 2.1192 'International Tables Vol C Tables 4.2.6.8 and 6.1.1.4'
W W -0.8490 6.8722 'International Tables Vol C Tables 4.2.6.8 and 6.1.1.4'

loop_
_geom_angle_atom_site_label_1
_geom_angle_atom_site_label_2
_geom_angle_atom_site_label_3
_geom_angle
_geom_angle_site_symmetry_1
_geom_angle_site_symmetry_3
O1T W1 O15 100.8(10) . 4_575
O1T W1 O15 100.8(10) . .
O15 W1 O15 90.4(14) 4_575 .
O1T W1 O12 99.9(11) . .
O15 W1 O12 158.8(11) 4_575 .
O15 W1 O12 89.7(10) . .
O1T W1 O12 99.9(11) . 4_575
O15 W1 O12 89.7(10) 4_575 4_575
O15 W1 O12 158.8(11) . 4_575
O12 W1 O12 82.7(14) . 4_575
O1T W1 O1SI 169.0(12) . .
O15 W1 O1SI 86.8(9) 4_575 .
O15 W1 O1SI 86.8(9) . .
O12 W1 O1SI 72.0(9) . .
O12 W1 O1SI 72.0(9) 4_575 .
O1T W1 Cs3A 51.9(10) . 1_655
O15 W1 Cs3A 71.6(8) 4_575 1_655
O15 W1 Cs3A 59.6(8) . 1_655
O12 W1 Cs3A 125.8(7) . 1_655
O12 W1 Cs3A 139.6(8) 4_575 1_655
O1SI W1 Cs3A 138.9(7) . 1_655
O1T W1 Cs3A 51.9(10) . 4_675
O15 W1 Cs3A 59.6(8) 4_575 4_675
O15 W1 Cs3A 71.6(8) . 4_675
O12 W1 Cs3A 139.6(8) . 4_675
O12 W1 Cs3A 125.8(8) 4_575 4_675
O1SI W1 Cs3A 138.9(7) . 4_675
Cs3A W1 Cs3A 15.4(3) 1_655 4_675
O1T W1 Cs3 51.1(10) . 1_655
O15 W1 Cs3 65.8(7) 4_575 1_655
O15 W1 Cs3 65.8(7) . 1_655
O12 W1 Cs3 132.6(7) . 1_655
O12 W1 Cs3 132.6(7) 4_575 1_655
O1SI W1 Cs3 139.9(7) . 1_655
Cs3A W1 Cs3 7.69(15) 1_655 1_655
Cs3A W1 Cs3 7.69(15) 4_675 1_655
O1T W1 Cs2 84.05(14) . 3_866
O15 W1 Cs2 129.6(7) 4_575 3_866
O15 W1 Cs2 40.2(7) . 3_866
O12 W1 Cs2 57.0(7) . 3_866
O12 W1 Cs2 139.4(7) 4_575 3_866
O1SI W1 Cs2 97.18(9) . 3_866
Cs3A W1 Cs2 73.12(16) 1_655 3_866
Cs3A W1 Cs2 88.49(16) 4_675 3_866
Cs3 W1 Cs2 80.80(6) 1_655 3_866
O1T W1 Cs2 84.05(14) . 2_856
O15 W1 Cs2 40.2(7) 4_575 2_856
O15 W1 Cs2 129.6(7) . 2_856
O12 W1 Cs2 139.4(7) . 2_856
O12 W1 Cs2 57.0(7) 4_575 2_856
O1SI W1 Cs2 97.18(9) . 2_856
Cs3A W1 Cs2 88.49(16) 1_655 2_856
Cs3A W1 Cs2 73.12(16) 4_675 2_856
Cs3 W1 Cs2 80.80(6) 1_655 2_856
Cs2 W1 Cs2 161.60(12) 3_866 2_856
O2T W2 O24 103.9(11) . .
O2T W2 O12 100.9(11) . .
O24 W2 O12 92.4(11) . .
O2T W2 O23 101.7(11) . .
O24 W2 O23 92.5(10) . .
O12 W2 O23 154.9(10) . .
O2T W2 O2A 95.4(11) . .
O24 W2 O2A 160.4(11) . .
O12 W2 O2A 87.2(12) . .
O23 W2 O2A 80.1(11) . .
O2T W2 O1SI 165.8(10) . .
O24 W2 O1SI 89.4(9) . .
O12 W2 O1SI 73.1(10) . .
O23 W2 O1SI 82.4(10) . .
O2A W2 O1SI 71.8(9) . .
O2T W2 Cs6 59.1(9) . 1_656
O24 W2 Cs6 122.9(8) . 1_656
O12 W2 Cs6 141.6(7) . 1_656
O23 W2 Cs6 48.7(6) . 1_656
O2A W2 Cs6 64.8(9) . 1_656
O1SI W2 Cs6 117.6(7) . 1_656
O2T W2 Cs2 51.1(8) . .
O24 W2 Cs2 56.8(7) . .
O12 W2 Cs2 118.1(7) . .
O23 W2 Cs2 84.8(6) . .
O2A W2 Cs2 139.2(8) . .
O1SI W2 Cs2 143.1(6) . .
Cs6 W2 Cs2 76.74(12) 1_656 .
O2T W2 Cs2 90.7(9) . 3_866
O24 W2 Cs2 42.0(8) . 3_866
O12 W2 Cs2 55.4(7) . 3_866
O23 W2 Cs2 134.6(6) . 3_866
O2A W2 Cs2 142.6(10) . 3_866
O1SI W2 Cs2 96.0(6) . 3_866
Cs6 W2 Cs2 144.67(11) 1_656 3_866
Cs2 W2 Cs2 69.50(9) . 3_866
O2T W2 Cs4 55.7(9) . 1_656
O24 W2 Cs4 109.7(8) . 1_656
O12 W2 Cs4 46.1(7) . 1_656
O23 W2 Cs4 150.9(6) . 1_656
O2A W2 Cs4 83.9(9) . 1_656
O1SI W2 Cs4 115.4(7) . 1_656
Cs6 W2 Cs4 102.32(10) 1_656 1_656
Cs2 W2 Cs4 91.75(8) . 1_656
Cs2 W2 Cs4 69.37(7) 3_866 1_656
O3T W3 O3S2 101.4(11) . .
O3T W3 O3A 101.3(12) . .
O3S2 W3 O3A 94.7(11) . .
O3T W3 O34 99.8(10) . .
O3S2 W3 O34 86.0(10) . .
O3A W3 O34 158.3(12) . .
O3T W3 O23 96.0(10) . .
O3S2 W3 O23 161.5(10) . .
O3A W3 O23 88.2(11) . .
O34 W3 O23 84.6(9) . .
O3T W3 O2SI 174.0(10) . .
O3S2 W3 O2SI 82.7(9) . .
O3A W3 O2SI 82.6(11) . .
O34 W3 O2SI 76.0(9) . .
O23 W3 O2SI 79.5(8) . .
O3T W3 Cs6 51.8(8) . 1_656
O3S2 W3 Cs6 153.1(7) . 1_656
O3A W3 Cs6 91.1(9) . 1_656
O34 W3 Cs6 98.1(7) . 1_656
O23 W3 Cs6 44.7(6) . 1_656
O2SI W3 Cs6 124.1(6) . 1_656
O4T W4 O4S2 103.6(11) . .
O4T W4 O34 97.7(10) . .
O4S2 W4 O34 91.6(11) . .
O4T W4 O45 99.7(10) . .
O4S2 W4 O45 97.2(10) . .
O34 W4 O45 158.0(9) . .
O4T W4 O24 90.3(10) . .
O4S2 W4 O24 165.5(10) . .
O34 W4 O24 82.1(10) . .
O45 W4 O24 84.5(9) . .
O4T W4 O2SI 170.3(10) . .
O4S2 W4 O2SI 85.2(9) . .
O34 W4 O2SI 77.7(9) . .
O45 W4 O2SI 83.0(9) . .
O24 W4 O2SI 80.7(8) . .
O4T W4 Cs2 52.7(8) . .
O4S2 W4 Cs2 128.7(8) . .
O34 W4 Cs2 55.7(7) . .
O45 W4 Cs2 128.3(7) . .
O24 W4 Cs2 57.3(6) . .
O2SI W4 Cs2 118.6(6) . .
O4T W4 Cs1 88.0(8) . 3_765
O4S2 W4 Cs1 43.9(8) . 3_765
O34 W4 Cs1 134.8(7) . 3_765
O45 W4 Cs1 59.5(6) . 3_765
O24 W4 Cs1 143.0(7) . 3_765
O2SI W4 Cs1 101.3(5) . 3_765
Cs2 W4 Cs1 139.54(7) . 3_765
O4T W4 Cs2 60.6(8) . 3_866
O4S2 W4 Cs2 143.1(8) . 3_866
O34 W4 Cs2 122.0(7) . 3_866
O45 W4 Cs2 57.6(6) . 3_866
O24 W4 Cs2 48.7(7) . 3_866
O2SI W4 Cs2 114.4(6) . 3_866
Cs2 W4 Cs2 70.83(9) . 3_866
Cs1 W4 Cs2 99.85(7) 3_765 3_866
O4T W4 Cs4 34.2(8) . 3_765
O4S2 W4 Cs4 69.7(8) . 3_765
O34 W4 Cs4 93.9(7) . 3_765
O45 W4 Cs4 108.0(6) . 3_765
O24 W4 Cs4 123.6(6) . 3_765
O2SI W4 Cs4 153.4(6) . 3_765
Cs2 W4 Cs4 74.12(7) . 3_765
Cs1 W4 Cs4 66.70(6) 3_765 3_765
Cs2 W4 Cs4 91.45(8) 3_866 3_765
O5T W5 O5S1 102.4(11) . .
O5T W5 O45 99.6(11) . .
O5S1 W5 O45 96.3(10) . .
O5T W5 O5A 99.0(12) . .
O5S1 W5 O5A 91.2(11) . .
O45 W5 O5A 157.9(10) . .
O5T W5 O15 92.1(11) . .
O5S1 W5 O15 164.7(9) . .
O45 W5 O15 85.9(9) . .
O5A W5 O15 81.7(11) . .
O5T W5 O3SI 171.0(11) . .
O5S1 W5 O3SI 84.9(10) . .
O45 W5 O3SI 84.7(8) . .
O5A W5 O3SI 75.3(10) . .
O15 W5 O3SI 80.2(9) . .
O5T W5 Cs3A 60.0(9) . 1_655
O5S1 W5 Cs3A 122.0(8) . 1_655
O45 W5 Cs3A 138.6(7) . 1_655
O5A W5 Cs3A 46.8(9) . 1_655
O15 W5 Cs3A 61.6(7) . 1_655
O3SI W5 Cs3A 111.7(6) . 1_655
O5T W5 Cs2 58.1(8) . 3_866
O5S1 W5 Cs2 144.2(7) . 3_866
O45 W5 Cs2 62.2(7) . 3_866
O5A W5 Cs2 119.7(9) . 3_866
O15 W5 Cs2 49.2(6) . 3_866
O3SI W5 Cs2 118.3(7) . 3_866
Cs3A W5 Cs2 76.77(19) 1_655 3_866
O5T W5 Cs3 66.4(9) . 1_655
O5S1 W5 Cs3 119.7(7) . 1_655
O45 W5 Cs3 143.0(7) . 1_655
O5A W5 Cs3 40.2(9) . 1_655
O15 W5 Cs3 61.8(7) . 1_655
O3SI W5 Cs3 105.4(6) . 1_655
Cs3A W5 Cs3 6.92(19) 1_655 1_655
Cs2 W5 Cs3 82.14(12) 3_866 1_655
O5T W5 Cs1 87.9(8) . 3_765
O5S1 W5 Cs1 44.9(7) . 3_765
O45 W5 Cs1 56.9(6) . 3_765
O5A W5 Cs1 135.7(9) . 3_765
O15 W5 Cs1 142.1(6) . 3_765
O3SI W5 Cs1 101.0(6) . 3_765
Cs3A W5 Cs1 143.9(2) 1_655 3_765
Cs2 W5 Cs1 101.11(7) 3_866 3_765
Cs3 W5 Cs1 147.85(14) 1_655 3_765
O5T W5 Cs3A 72.9(9) . 4_675
O5S1 W5 Cs3A 117.5(7) . 4_675
O45 W5 Cs3A 146.2(7) . 4_675
O5A W5 Cs3A 34.0(9) . 4_675
O15 W5 Cs3A 62.1(7) . 4_675
O3SI W5 Cs3A 99.1(6) . 4_675
Cs3A W5 Cs3A 13.7(3) 1_655 4_675
Cs2 W5 Cs3A 87.19(18) 3_866 4_675
Cs3 W5 Cs3A 6.74(19) 1_655 4_675
Cs1 W5 Cs3A 151.1(2) 3_765 4_675
O5T W5 Cs5 31.1(8) . 3_765
O5S1 W5 Cs5 71.4(7) . 3_765
O45 W5 Cs5 104.2(7) . 3_765
O5A W5 Cs5 97.8(8) . 3_765
O15 W5 Cs5 122.8(7) . 3_765
O3SI W5 Cs5 155.3(7) . 3_765
Cs3A W5 Cs5 76.9(2) 1_655 3_765
Cs2 W5 Cs5 85.88(10) 3_866 3_765
Cs3 W5 Cs5 81.48(14) 1_655 3_765
Cs1 W5 Cs5 67.02(8) 3_765 3_765
Cs3A W5 Cs5 86.25(19) 4_675 3_765
O6T W6 O6S1 102.3(10) . .
O6T W6 O6A 100.2(12) . .
O6S1 W6 O6A 89.9(13) . .
O6T W6 O67 97.5(10) . .
O6S1 W6 O67 94.8(10) . .
O6A W6 O67 160.2(12) . .
O6T W6 O610 93.5(10) . .
O6S1 W6 O610 163.8(10) . .
O6A W6 O610 83.7(13) . .
O67 W6 O610 86.5(10) . .
O6T W6 O4SI 170.6(10) . .
O6S1 W6 O4SI 85.6(10) . .
O6A W6 O4SI 74.4(11) . .
O67 W6 O4SI 86.8(9) . .
O610 W6 O4SI 78.4(11) . .
O6T W6 Cs1 85.6(7) . 3_765
O6S1 W6 Cs1 46.1(7) . 3_765
O6A W6 Cs1 135.4(11) . 3_765
O67 W6 Cs1 54.6(7) . 3_765
O610 W6 Cs1 140.4(7) . 3_765
O4SI W6 Cs1 103.7(7) . 3_765
O6T W6 Cs4 45.8(7) . .
O6S1 W6 Cs4 138.9(7) . .
O6A W6 Cs4 75.2(10) . .
O67 W6 Cs4 112.2(7) . .
O610 W6 Cs4 53.3(7) . .
O4SI W6 Cs4 124.8(7) . .
Cs1 W6 Cs4 130.04(7) 3_765 .
O6T W6 Cs1 45.2(8) . .
O6S1 W6 Cs1 112.8(7) . .
O6A W6 Cs1 140.5(10) . .
O67 W6 Cs1 53.7(7) . .
O610 W6 Cs1 80.9(7) . .
O4SI W6 Cs1 136.2(6) . .
Cs1 W6 Cs1 70.51(6) 3_765 .
Cs4 W6 Cs1 66.47(6) . .
O7T W7 O7S2 101.5(12) . .
O7T W7 O67 99.0(12) . .
O7S2 W7 O67 92.4(11) . .
O7T W7 O78 99.8(12) . .
O7S2 W7 O78 89.7(11) . .
O67 W7 O78 160.3(10) . .
O7T W7 O79 95.4(11) . .
O7S2 W7 O79 162.7(10) . .
O67 W7 O79 88.7(10) . .
O78 W7 O79 83.6(10) . .
O7T W7 O5SI 172.7(11) . .
O7S2 W7 O5SI 84.5(10) . .
O67 W7 O5SI 84.8(10) . .
O78 W7 O5SI 76.0(10) . .
O79 W7 O5SI 78.4(9) . .
O7T W7 Cs1 43.3(9) . .
O7S2 W7 Cs1 111.9(8) . .
O67 W7 Cs1 57.3(7) . .
O78 W7 Cs1 138.8(7) . .
O79 W7 Cs1 83.2(7) . .
O5SI W7 Cs1 138.1(7) . .
O7T W7 Cs1 85.8(9) . 3_765
O7S2 W7 Cs1 44.9(8) . 3_765
O67 W7 Cs1 53.5(7) . 3_765
O78 W7 Cs1 134.1(7) . 3_765
O79 W7 Cs1 141.7(7) . 3_765
O5SI W7 Cs1 101.4(7) . 3_765
Cs1 W7 Cs1 71.61(6) . 3_765
O7T W7 Cs5 49.8(9) . .
O7S2 W7 Cs5 139.3(8) . .
O67 W7 Cs5 117.4(7) . .
O78 W7 Cs5 71.5(7) . .
O79 W7 Cs5 52.8(7) . .
O5SI W7 Cs5 122.9(7) . .
Cs1 W7 Cs5 69.41(8) . .
Cs1 W7 Cs5 134.76(9) 3_765 .
O8T W8 O8S2 100.0(12) . .
O8T W8 O78 100.3(12) . .
O8S2 W8 O78 90.3(11) . .
O8T W8 O8A 98.6(14) . .
O8S2 W8 O8A 90.7(12) . .
O78 W8 O8A 160.6(13) . .
O8T W8 O89 96.4(12) . .
O8S2 W8 O89 163.5(12) . .
O78 W8 O89 85.0(11) . .
O8A W8 O89 88.6(12) . .
O8T W8 O5SI 174.8(11) . .
O8S2 W8 O5SI 83.8(10) . .
O78 W8 O5SI 76.0(10) . .
O8A W8 O5SI 84.8(12) . .
O89 W8 O5SI 79.7(11) . .
O8T W8 Cs3A 55.8(9) . .
O8S2 W8 Cs3A 144.1(8) . .
O78 W8 Cs3A 117.9(8) . .
O8A W8 Cs3A 70.2(10) . .
O89 W8 Cs3A 50.0(9) . .
O5SI W8 Cs3A 122.6(7) . .
O8T W8 Cs3 60.9(9) . .
O8S2 W8 Cs3 141.6(8) . .
O78 W8 Cs3 124.1(8) . .
O8A W8 Cs3 62.8(10) . .
O89 W8 Cs3 50.6(8) . .
O5SI W8 Cs3 118.1(6) . .
Cs3A W8 Cs3 7.6(2) . .
O8T W8 Cs3A 64.7(9) . 4_575
O8S2 W8 Cs3A 138.3(8) . 4_575
O78 W8 Cs3A 129.3(8) . 4_575
O8A W8 Cs3A 56.8(10) . 4_575
O89 W8 Cs3A 52.2(8) . 4_575
O5SI W8 Cs3A 114.7(7) . 4_575
Cs3A W8 Cs3A 13.7(3) . 4_575
Cs3 W8 Cs3A 6.1(2) . 4_575
O9T W9 O79 101.7(12) . .
O9T W9 O89 102.7(13) . .
O79 W9 O89 87.7(11) . .
O9T W9 O910 99.9(13) . .
O79 W9 O910 88.6(11) . .
O89 W9 O910 157.4(11) . .
O9T W9 O9A 98.8(14) . .
O79 W9 O9A 159.4(12) . .
O89 W9 O9A 85.5(14) . .
O910 W9 O9A 90.1(14) . .
O9T W9 O6SI 172.0(12) . .
O79 W9 O6SI 83.9(10) . .
O89 W9 O6SI 83.1(12) . .
O910 W9 O6SI 74.3(12) . .
O9A W9 O6SI 75.9(12) . .
O9T W9 Cs6 54.8(10) . .
O79 W9 Cs6 121.3(7) . .
O89 W9 Cs6 144.4(9) . .
O910 W9 Cs6 53.1(8) . .
O9A W9 Cs6 73.2(11) . .
O6SI W9 Cs6 117.4(8) . .
O9T W9 Cs5 43.4(10) . .
O79 W9 Cs5 58.3(7) . .
O89 W9 Cs5 98.4(8) . .
O910 W9 Cs5 98.7(8) . .
O9A W9 Cs5 142.1(10) . .
O6SI W9 Cs5 141.9(7) . .
Cs6 W9 Cs5 82.91(13) . .
O9T W9 Cs3A 82.6(10) . .
O79 W9 Cs3A 123.7(7) . .
O89 W9 Cs3A 38.2(9) . .
O910 W9 Cs3A 146.6(8) . .
O9A W9 Cs3A 56.9(12) . .
O6SI W9 Cs3A 99.2(8) . .
Cs6 W9 Cs3A 106.9(2) . .
Cs5 W9 Cs3A 105.18(17) . .
O9T W9 Cs3 87.9(10) . .
O79 W9 Cs3 127.3(7) . .
O89 W9 Cs3 40.0(8) . .
O910 W9 Cs3 141.1(8) . .
O9A W9 Cs3 51.0(12) . .
O6SI W9 Cs3 93.3(8) . .
Cs6 W9 Cs3 106.61(18) . .
Cs5 W9 Cs3 112.21(10) . .
Cs3A W9 Cs3 7.05(17) . .
O10T W10 O610 100.8(13) . .
O10T W10 O610 100.8(13) . 4_575
O610 W10 O610 91.6(16) . 4_575
O10T W10 O910 97.8(13) . .
O610 W10 O910 88.7(12) . .
O610 W10 O910 161.0(11) 4_575 .
O10T W10 O910 97.8(13) . 4_575
O610 W10 O910 161.0(11) . 4_575
O610 W10 O910 88.7(12) 4_575 4_575
O910 W10 O910 85.0(17) . 4_575
O10T W10 O6SI 170.1(17) . .
O610 W10 O6SI 86.0(10) . .
O610 W10 O6SI 86.0(10) 4_575 .
O910 W10 O6SI 75.0(10) . .
O910 W10 O6SI 75.0(10) 4_575 .
O10T W10 Cs4 47.0(9) . .
O610 W10 Cs4 53.8(8) . .
O610 W10 Cs4 100.4(8) 4_575 .
O910 W10 Cs4 95.1(8) . .
O910 W10 Cs4 144.6(8) 4_575 .
O6SI W10 Cs4 139.2(5) . .
O10T W10 Cs4 47.0(9) . 4_575
O610 W10 Cs4 100.4(8) . 4_575
O610 W10 Cs4 53.8(8) 4_575 4_575
O910 W10 Cs4 144.6(8) . 4_575
O910 W10 Cs4 95.1(8) 4_575 4_575
O6SI W10 Cs4 139.2(5) . 4_575
Cs4 W10 Cs4 65.16(11) . 4_575
O2SI Si1 O2SI 111.0(18) . 4_575
O2SI Si1 O3SI 109.6(11) . .
O2SI Si1 O3SI 109.6(11) 4_575 .
O2SI Si1 O1SI 108.6(11) . .
O2SI Si1 O1SI 108.6(11) 4_575 .
O3SI Si1 O1SI 109.4(16) . .
O4SI Si2 O6SI 109.3(19) . .
O4SI Si2 O5SI 110.7(12) . .
O6SI Si2 O5SI 106.2(13) . .
O4SI Si2 O5SI 110.7(12) . 4_575
O6SI Si2 O5SI 106.2(13) . 4_575
O5SI Si2 O5SI 113.5(19) . 4_575
O1SN Sn1 O6S1 90.0(11) . .
O1SN Sn1 O6S1 89.9(11) . 4_575
O6S1 Sn1 O6S1 92.6(12) . 4_575
O1SN Sn1 O5S1 84.4(11) . .
O6S1 Sn1 O5S1 87.4(9) . .
O6S1 Sn1 O5S1 174.3(9) 4_575 .
O1SN Sn1 O5S1 84.4(11) . 4_575
O6S1 Sn1 O5S1 174.3(9) . 4_575
O6S1 Sn1 O5S1 87.4(9) 4_575 4_575
O5S1 Sn1 O5S1 92.0(12) . 4_575
O1SN Sn1 C1 174(2) . 4_575
O6S1 Sn1 C1 96.1(19) . 4_575
O6S1 Sn1 C1 87.8(18) 4_575 4_575
O5S1 Sn1 C1 97.8(18) . 4_575
O5S1 Sn1 C1 89.6(19) 4_575 4_575
O1SN Sn1 C1 174(2) . .
O6S1 Sn1 C1 87.8(18) . .
O6S1 Sn1 C1 96.1(19) 4_575 .
O5S1 Sn1 C1 89.6(19) . .
O5S1 Sn1 C1 97.8(18) 4_575 .
C1 Sn1 C1 11(4) 4_575 .
O1SN Sn1 Cs1 75.49(8) . 3_765
O6S1 Sn1 Cs1 43.4(6) . 3_765
O6S1 Sn1 Cs1 132.2(6) 4_575 3_765
O5S1 Sn1 Cs1 46.1(6) . 3_765
O5S1 Sn1 Cs1 134.3(6) 4_575 3_765
C1 Sn1 Cs1 110(2) 4_575 3_765
C1 Sn1 Cs1 99(2) . 3_765
O1SN Sn1 Cs1 75.49(8) . 2_755
O6S1 Sn1 Cs1 132.2(6) . 2_755
O6S1 Sn1 Cs1 43.4(6) 4_575 2_755
O5S1 Sn1 Cs1 134.3(6) . 2_755
O5S1 Sn1 Cs1 46.1(6) 4_575 2_755
C1 Sn1 Cs1 99(2) 4_575 2_755
C1 Sn1 Cs1 110(2) . 2_755
Cs1 Sn1 Cs1 150.63(12) 3_765 2_755
O4SN Sn2 O3S2 84.2(12) . .
O4SN Sn2 O7S2 84.5(12) . .
O3S2 Sn2 O7S2 168.7(9) . .
O4SN Sn2 O4S2 83.1(13) . .
O3S2 Sn2 O4S2 90.4(10) . .
O7S2 Sn2 O4S2 88.4(10) . .
O4SN Sn2 C5 176.1(15) . .
O3S2 Sn2 C5 98.3(12) . .
O7S2 Sn2 C5 93.0(13) . .
O4S2 Sn2 C5 94.0(12) . .
O4SN Sn2 O8S2 83.3(13) . .
O3S2 Sn2 O8S2 86.8(10) . .
O7S2 Sn2 O8S2 91.7(10) . .
O4S2 Sn2 O8S2 166.3(10) . .
C5 Sn2 O8S2 99.7(12) . .
O4SN Sn2 Cs1 74.0(11) . 3_765
O3S2 Sn2 Cs1 131.0(7) . 3_765
O7S2 Sn2 Cs1 44.9(7) . 3_765
O4S2 Sn2 Cs1 44.5(7) . 3_765
C5 Sn2 Cs1 102.2(10) . 3_765
O8S2 Sn2 Cs1 131.7(7) . 3_765
C2 C1 C2A 120.0 . .
C2 C1 Sn1 127(5) . .
C2A C1 Sn1 112(5) . .
C3 C2 C1 120.0 . .
C3 C2 Cs5 95(4) . 3_765
C1 C2 Cs5 139(4) . 3_765
C3 C2 H2 120.0 . .
C1 C2 H2 120.0 . .
Cs5 C2 H2 33.1 3_765 .
C2 C3 C4 120.0 . .
C2 C3 Cs6 131(3) . 1_655
C4 C3 Cs6 85(4) . 1_655
C2 C3 Cs5 64(3) . 3_765
C4 C3 Cs5 159(4) . 3_765
Cs6 C3 Cs5 79.4(15) 1_655 3_765
C2 C3 H3 120.0 . .
C4 C3 H3 120.0 . .
Cs6 C3 H3 55.2 1_655 .
Cs5 C3 H3 60.4 3_765 .
C3A C4 C3 120.0 . .
C3A C4 Cs6 137(4) . 1_655
C3 C4 Cs6 74(4) . 1_655
C3A C4 H4 120.0 . .
C3 C4 H4 120.0 . .
Cs6 C4 H4 63.0 1_655 .
C4 C3A C2A 120.0 . .
C4 C3A H3A 120.0 . .
C2A C3A H3A 120.0 . .
C3A C2A C1 120.0 . .
C3A C2A H2A 120.0 . .
C1 C2A H2A 120.0 . .
C6 C5 C10 120.0 . .
C6 C5 Sn2 125(2) . .
C10 C5 Sn2 115(2) . .
C5 C6 C7 120.0 . .
C5 C6 H6 120.0 . .
C7 C6 H6 120.0 . .
C8 C7 C6 120.0 . .
C8 C7 H7 120.0 . .
C6 C7 H7 120.0 . .
C7 C8 C9 120.0 . .
C7 C8 H8 120.0 . .
C9 C8 H8 120.0 . .
C10 C9 C8 120.0 . .
C10 C9 H9 120.0 . .
C8 C9 H9 120.0 . .
C9 C10 C5 120.0 . .
C9 C10 H10 120.0 . .
C5 C10 H10 120.0 . .
W1 O1T Cs3 104.3(13) . 1_655
W1 O1T Cs3A 103.3(13) . 1_655
Cs3 O1T Cs3A 9.5(2) 1_655 1_655
W1 O1T Cs3A 103.3(13) . 4_675
Cs3 O1T Cs3A 9.5(2) 1_655 4_675
Cs3A O1T Cs3A 19.0(4) 1_655 4_675
Si1 O1SI W2 122.2(9) . .
Si1 O1SI W2 122.2(9) . 4_575
W2 O1SI W2 98.3(10) . 4_575
Si1 O1SI W1 121.4(15) . .
W2 O1SI W1 92.6(9) . .
W2 O1SI W1 92.6(9) 4_575 .
W2 O2A W2 117.7(15) . 4_575
W2 O2A Cs6 84.2(7) . 1_656
W2 O2A Cs6 136.4(13) 4_575 1_656
W2 O2A Cs6 136.4(13) . 4_676
W2 O2A Cs6 84.2(7) 4_575 4_676
Cs6 O2A Cs6 57.6(6) 1_656 4_676
W2 O2T Cs2 103.6(10) . .
W2 O2T Cs6 94.7(10) . 1_656
Cs2 O2T Cs6 96.7(7) . 1_656
W2 O2T Cs4 101.2(10) . 1_656
Cs2 O2T Cs4 121.7(8) . 1_656
Cs6 O2T Cs4 132.7(8) 1_656 1_656
Si1 O2SI W4 129.1(14) . .
Si1 O2SI W3 126.3(13) . .
W4 O2SI W3 89.7(8) . .
W3 O3A W3 159.2(19) . 4_575
W3 O3T Cs6 104.5(10) . 1_656
Si1 O3SI W5 127.7(8) . .
Si1 O3SI W5 127.7(8) . 4_575
W5 O3SI W5 90.9(11) . 4_575
Si2 O4SI W6 128.0(9) . .
Si2 O4SI W6 128.0(9) . 4_575
W6 O4SI W6 92.4(11) . 4_575
W4 O4T Cs4 126.8(11) . 3_765
W4 O4T Cs2 102.5(9) . .
Cs4 O4T Cs2 105.7(7) 3_765 .
W4 O4T Cs2 95.3(9) . 3_866
Cs4 O4T Cs2 130.4(8) 3_765 3_866
Cs2 O4T Cs2 86.4(5) . 3_866
Si2 O5SI W7 129.6(14) . .
Si2 O5SI W8 126.6(15) . .
W7 O5SI W8 91.3(9) . .
W5 O5A W5 118.2(16) . 4_575
W5 O5A Cs3 115.2(9) . 1_655
W5 O5A Cs3 115.2(9) 4_575 1_655
W5 O5A Cs3A 105.1(8) . 1_655
W5 O5A Cs3A 124.8(10) 4_575 1_655
Cs3 O5A Cs3A 10.4(2) 1_655 1_655
W5 O5A Cs3A 124.8(10) . 4_675
W5 O5A Cs3A 105.1(8) 4_575 4_675
Cs3 O5A Cs3A 10.4(2) 1_655 4_675
Cs3A O5A Cs3A 20.8(5) 1_655 4_675
W5 O5T Cs5 130.9(12) . 3_765
W5 O5T Cs3A 93.1(10) . 1_655
Cs5 O5T Cs3A 107.8(8) 3_765 1_655
W5 O5T Cs2 95.7(10) . 3_866
Cs5 O5T Cs2 126.0(8) 3_765 3_866
Cs3A O5T Cs2 92.5(7) 1_655 3_866
W5 O5T Cs3 88.1(9) . 1_655
Cs5 O5T Cs3 109.3(8) 3_765 1_655
Cs3A O5T Cs3 5.6(3) 1_655 1_655
Cs2 O5T Cs3 95.7(6) 3_866 1_655
Si2 O6SI W10 121(2) . .
Si2 O6SI W9 125.0(11) . .
W10 O6SI W9 92.6(11) . .
Si2 O6SI W9 125.0(11) . 4_575
W10 O6SI W9 92.6(11) . 4_575
W9 O6SI W9 91.7(13) . 4_575
W6 O6T Cs4 112.0(9) . .
W6 O6T Cs1 112.9(10) . .
Cs4 O6T Cs1 90.4(5) . .
W6 O6A W6 118.6(19) . 4_575
W7 O7T Cs1 113.3(12) . .
W7 O7T Cs5 107.1(11) . .
Cs1 O7T Cs5 94.6(7) . .
W8 O8A W8 157.8(19) 4_575 .
W8 O8A Cs3 87.9(10) 4_575 .
W8 O8A Cs3 87.9(10) . .
W8 O8A Cs3A 79.5(10) 4_575 4_575
W8 O8A Cs3A 96.5(11) . 4_575
Cs3 O8A Cs3A 8.66(19) . 4_575
W8 O8A Cs3A 96.5(11) 4_575 .
W8 O8A Cs3A 79.5(10) . .
Cs3 O8A Cs3A 8.66(19) . .
Cs3A O8A Cs3A 17.3(4) 4_575 .
W8 O8T Cs3A 96.5(11) . .
W8 O8T Cs3 92.7(10) . .
Cs3A O8T Cs3 7.6(3) . .
W8 O8T Cs3A 90.9(10) . 4_575
Cs3A O8T Cs3A 13.1(3) . 4_575
Cs3 O8T Cs3A 5.6(3) . 4_575
W9 O9A W9 116(2) . 4_575
W9 O9A Cs3 102.1(12) . .
W9 O9A Cs3 102.1(12) 4_575 .
W9 O9A Cs3A 110.0(13) . 4_575
W9 O9A Cs3A 94.7(11) 4_575 4_575
Cs3 O9A Cs3A 8.8(2) . 4_575
W9 O9A Cs3A 94.7(11) . .
W9 O9A Cs3A 110.0(13) 4_575 .
Cs3 O9A Cs3A 8.9(2) . .
Cs3A O9A Cs3A 17.7(4) 4_575 .
W9 O9T Cs5 112.8(14) . .
W9 O9T Cs6 98.4(12) . .
Cs5 O9T Cs6 115.0(9) . .
W9 O9T Cs5 153.2(15) . 3_665
Cs5 O9T Cs5 86.7(7) . 3_665
Cs6 O9T Cs5 88.8(7) . 3_665
W10 O10T Cs4 108.7(13) . .
W10 O10T Cs4 108.7(13) . 4_575
Cs4 O10T Cs4 88.4(11) . 4_575
W2 O12 W1 121.5(13) . .
W2 O12 Cs4 109.8(9) . 1_656
W1 O12 Cs4 126.2(11) . 1_656
W2 O12 Cs2 98.7(9) . 3_866
W1 O12 Cs2 95.9(8) . 3_866
Cs4 O12 Cs2 90.8(6) 1_656 3_866
W1 O15 W5 142.3(12) . .
W1 O15 Cs2 117.0(10) . 3_866
W5 O15 Cs2 100.4(8) . 3_866
W1 O15 Cs3A 92.7(9) . 1_655
W5 O15 Cs3A 86.7(8) . 1_655
Cs2 O15 Cs3A 97.5(7) 3_866 1_655
W1 O15 Cs3 86.7(8) . 1_655
W5 O15 Cs3 88.3(8) . 1_655
Cs2 O15 Cs3 105.0(7) 3_866 1_655
Cs3A O15 Cs3 8.0(2) 1_655 1_655
W2 O23 W3 141.7(12) . .
W2 O23 Cs6 103.4(8) . 1_656
W3 O23 Cs6 108.1(9) . 1_656
W2 O24 W4 141.0(13) . .
W2 O24 Cs2 115.9(10) . 3_866
W4 O24 Cs2 101.8(8) . 3_866
W2 O24 Cs2 96.6(9) . .
W4 O24 Cs2 90.8(7) . .
Cs2 O24 Cs2 92.3(6) 3_866 .
W3 O3S2 Sn2 143.1(13) . .
W4 O34 W3 116.4(11) . .
W4 O34 Cs2 96.1(9) . .
W3 O34 Cs2 130.0(9) . .
W4 O4S2 Sn2 138.0(14) . .
W4 O4S2 Cs1 111.7(11) . 3_765
Sn2 O4S2 Cs1 108.0(9) . 3_765
W5 O45 W4 162.5(13) . .
W5 O45 Cs2 89.6(8) . 3_866
W4 O45 Cs2 95.4(7) . 3_866
W5 O45 Cs1 97.0(8) . 3_765
W4 O45 Cs1 93.4(8) . 3_765
Cs2 O45 Cs1 126.9(6) 3_866 3_765
W5 O5S1 Sn1 137.7(12) . .
W5 O5S1 Cs1 111.2(9) . 3_765
Sn1 O5S1 Cs1 106.0(8) . 3_765
W6 O6S1 Sn1 137.9(12) . .
W6 O6S1 Cs1 109.1(9) . 3_765
Sn1 O6S1 Cs1 109.5(8) . 3_765
W7 O67 W6 157.2(14) . .
W7 O67 Cs1 99.9(8) . 3_765
W6 O67 Cs1 97.6(9) . 3_765
W7 O67 Cs1 95.2(8) . .
W6 O67 Cs1 99.4(8) . .
Cs1 O67 Cs1 89.6(5) 3_765 .
W7 O7S2 Sn2 139.5(14) . .
W7 O7S2 Cs1 110.4(10) . 3_765
Sn2 O7S2 Cs1 107.6(10) . 3_765
W8 O78 W7 116.7(13) . .
W9 O79 W7 145.4(13) . .
W9 O79 Cs5 93.8(8) . .
W7 O79 Cs5 100.4(8) . .
W8 O8S2 Sn2 137.0(13) . .
W8 O89 W9 143.7(16) . .
W8 O89 Cs3A 99.0(11) . .
W9 O89 Cs3A 117.2(12) . .
W8 O89 Cs3 100.1(11) . .
W9 O89 Cs3 116.1(11) . .
Cs3A O89 Cs3 9.8(3) . .
W8 O89 Cs3A 101.0(10) . 4_575
W9 O89 Cs3A 114.5(11) . 4_575
Cs3A O89 Cs3A 17.2(4) . 4_575
Cs3 O89 Cs3A 7.4(3) . 4_575
W10 O610 W6 142.1(14) . .
W10 O610 Cs4 100.0(10) . .
W6 O610 Cs4 98.2(9) . .
W9 O910 W10 118.0(14) . .
W9 O910 Cs6 97.0(11) . .
W10 O910 Cs6 132.0(12) . .
O7T Cs1 O3W 82.3(8) . 1_454
O7T Cs1 O4S2 168.3(7) . 3_765
O3W Cs1 O4S2 88.6(7) 1_454 3_765
O7T Cs1 O7S2 137.0(7) . 3_765
O3W Cs1 O7S2 133.2(7) 1_454 3_765
O4S2 Cs1 O7S2 54.6(7) 3_765 3_765
O7T Cs1 O6S1 73.3(7) . 3_765
O3W Cs1 O6S1 137.2(7) 1_454 3_765
O4S2 Cs1 O6S1 109.4(6) 3_765 3_765
O7S2 Cs1 O6S1 86.4(6) 3_765 3_765
O7T Cs1 O5S1 87.1(7) . 3_765
O3W Cs1 O5S1 91.0(7) 1_454 3_765
O4S2 Cs1 O5S1 85.7(6) 3_765 3_765
O7S2 Cs1 O5S1 111.1(6) 3_765 3_765
O6S1 Cs1 O5S1 53.9(6) 3_765 3_765
O7T Cs1 O6T 98.3(6) . .
O3W Cs1 O6T 79.3(7) 1_454 .
O4S2 Cs1 O6T 87.1(6) 3_765 .
O7S2 Cs1 O6T 71.9(6) 3_765 .
O6S1 Cs1 O6T 137.9(6) 3_765 .
O5S1 Cs1 O6T 168.0(6) 3_765 .
O7T Cs1 O67 90.8(6) . 3_765
O3W Cs1 O67 166.1(7) 1_454 3_765
O4S2 Cs1 O67 99.6(6) 3_765 3_765
O7S2 Cs1 O67 48.7(6) 3_765 3_765
O6S1 Cs1 O67 50.1(6) 3_765 3_765
O5S1 Cs1 O67 100.7(6) 3_765 3_765
O6T Cs1 O67 89.9(5) . 3_765
O7T Cs1 O67 50.1(6) . .
O3W Cs1 O67 75.9(7) 1_454 .
O4S2 Cs1 O67 134.4(6) 3_765 .
O7S2 Cs1 O67 108.1(6) 3_765 .
O6S1 Cs1 O67 110.9(6) 3_765 .
O5S1 Cs1 O67 136.1(6) 3_765 .
O6T Cs1 O67 48.2(6) . .
O67 Cs1 O67 90.4(5) 3_765 .
O7T Cs1 O45 119.7(6) . 3_765
O3W Cs1 O45 64.5(7) 1_454 3_765
O4S2 Cs1 O45 49.1(6) 3_765 3_765
O7S2 Cs1 O45 100.0(6) 3_765 3_765
O6S1 Cs1 O45 97.9(5) 3_765 3_765
O5S1 Cs1 O45 47.8(5) 3_765 3_765
O6T Cs1 O45 120.7(5) . 3_765
O67 Cs1 O45 129.2(5) 3_765 3_765
O67 Cs1 O45 140.4(5) . 3_765
O7T Cs1 W7 23.3(5) . .
O3W Cs1 W7 74.1(6) 1_454 .
O4S2 Cs1 W7 157.2(5) 3_765 .
O7S2 Cs1 W7 129.7(4) 3_765 .
O6S1 Cs1 W7 93.4(4) 3_765 .
O5S1 Cs1 W7 108.8(4) 3_765 .
O6T Cs1 W7 75.4(4) . .
O67 Cs1 W7 94.9(4) 3_765 .
O67 Cs1 W7 27.4(4) . .
O45 Cs1 W7 129.6(4) 3_765 .
O7T Cs1 W6 73.0(5) . 3_765
O3W Cs1 W6 153.6(6) 1_454 3_765
O4S2 Cs1 W6 114.4(5) 3_765 3_765
O7S2 Cs1 W6 73.1(4) 3_765 3_765
O6S1 Cs1 W6 24.8(4) 3_765 3_765
O5S1 Cs1 W6 78.6(4) 3_765 3_765
O6T Cs1 W6 113.1(4) . 3_765
O67 Cs1 W6 27.8(4) 3_765 3_765
O67 Cs1 W6 94.7(4) . 3_765
O45 Cs1 W6 120.2(3) 3_765 3_765
W7 Cs1 W6 86.28(6) . 3_765
O1W Cs2 O15 84.3(7) 3_765 3_866
O1W Cs2 O2T 143.2(7) 3_765 .
O15 Cs2 O2T 132.3(6) 3_866 .
O1W Cs2 O24 106.7(7) 3_765 3_866
O15 Cs2 O24 59.3(6) 3_866 3_866
O2T Cs2 O24 98.0(6) . 3_866
O1W Cs2 O4T 62.6(7) 3_765 .
O15 Cs2 O4T 112.4(6) 3_866 .
O2T Cs2 O4T 99.1(6) . .
O24 Cs2 O4T 75.6(6) 3_866 .
O1W Cs2 O34 64.7(6) 3_765 .
O15 Cs2 O34 148.5(6) 3_866 .
O2T Cs2 O34 79.1(6) . .
O24 Cs2 O34 122.4(6) 3_866 .
O4T Cs2 O34 49.0(6) . .
O1W Cs2 O24 102.9(6) 3_765 .
O15 Cs2 O24 146.7(6) 3_866 .
O2T Cs2 O24 50.5(6) . .
O24 Cs2 O24 87.7(6) 3_866 .
O4T Cs2 O24 48.6(6) . .
O34 Cs2 O24 46.4(6) . .
O1W Cs2 O5T 111.7(7) 3_765 3_866
O15 Cs2 O5T 50.1(6) 3_866 3_866
O2T Cs2 O5T 94.2(6) . 3_866
O24 Cs2 O5T 91.4(6) 3_866 3_866
O4T Cs2 O5T 162.5(6) . 3_866
O34 Cs2 O5T 146.1(6) . 3_866
O24 Cs2 O5T 144.1(6) . 3_866
O1W Cs2 O45 131.0(6) 3_765 3_866
O15 Cs2 O45 47.4(5) 3_866 3_866
O2T Cs2 O45 85.8(6) . 3_866
O24 Cs2 O45 46.8(5) 3_866 3_866
O4T Cs2 O45 122.1(6) . 3_866
O34 Cs2 O45 160.0(5) . 3_866
O24 Cs2 O45 113.6(6) . 3_866
O5T Cs2 O45 47.5(6) 3_866 3_866
O1W Cs2 O12 62.4(7) 3_765 3_866
O15 Cs2 O12 46.6(6) 3_866 3_866
O2T Cs2 O12 142.2(7) . 3_866
O24 Cs2 O12 45.8(6) 3_866 3_866
O4T Cs2 O12 65.8(6) . 3_866
O34 Cs2 O12 108.9(6) . 3_866
O24 Cs2 O12 107.8(6) . 3_866
O5T Cs2 O12 96.8(6) 3_866 3_866
O45 Cs2 O12 75.7(5) 3_866 3_866
O1W Cs2 O4T 149.9(6) 3_765 3_866
O15 Cs2 O4T 88.8(6) 3_866 3_866
O2T Cs2 O4T 53.1(6) . 3_866
O24 Cs2 O4T 46.1(5) 3_866 3_866
O4T Cs2 O4T 93.6(5) . 3_866
O34 Cs2 O4T 114.8(5) . 3_866
O24 Cs2 O4T 68.5(5) . 3_866
O5T Cs2 O4T 85.3(6) 3_866 3_866
O45 Cs2 O4T 45.2(5) 3_866 3_866
O12 Cs2 O4T 91.9(5) 3_866 3_866
O1W Cs2 W2 121.3(5) 3_765 .
O15 Cs2 W2 152.0(4) 3_866 .
O2T Cs2 W2 25.4(5) . .
O24 Cs2 W2 99.4(4) 3_866 .
O4T Cs2 W2 75.0(4) . .
O34 Cs2 W2 56.9(4) . .
O24 Cs2 W2 26.6(4) . .
O5T Cs2 W2 119.4(4) 3_866 .
O45 Cs2 W2 105.2(4) 3_866 .
O12 Cs2 W2 132.1(4) 3_866 .
O4T Cs2 W2 63.4(4) 3_866 .
Cs3A Cs3 Cs3A 169(5) 4_575 .
Cs3A Cs3 O5A 85(3) 4_575 1_455
Cs3A Cs3 O5A 85(3) . 1_455
Cs3A Cs3 O89 66(3) 4_575 4_575
Cs3A Cs3 O89 125(3) . 4_575
O5A Cs3 O89 138.8(7) 1_455 4_575
Cs3A Cs3 O89 125(3) 4_575 .
Cs3A Cs3 O89 66(3) . .
O5A Cs3 O89 138.8(7) 1_455 .
O89 Cs3 O89 59.4(10) 4_575 .
Cs3A Cs3 O1T 87(3) 4_575 1_455
Cs3A Cs3 O1T 87(3) . 1_455
O5A Cs3 O1T 83.3(9) 1_455 1_455
O89 Cs3 O1T 121.2(7) 4_575 1_455
O89 Cs3 O1T 121.2(7) . 1_455
Cs3A Cs3 O9A 94(3) 4_575 .
Cs3A Cs3 O9A 94(3) . .
O5A Cs3 O9A 110.2(9) 1_455 .
O89 Cs3 O9A 48.2(7) 4_575 .
O89 Cs3 O9A 48.2(7) . .
O1T Cs3 O9A 166.5(10) 1_455 .
Cs3A Cs3 O8T 50(3) 4_575 4_575
Cs3A Cs3 O8T 136(3) . 4_575
O5A Cs3 O8T 128.5(6) 1_455 4_575
O89 Cs3 O8T 49.8(7) 4_575 4_575
O89 Cs3 O8T 92.0(7) . 4_575
O1T Cs3 O8T 72.5(7) 1_455 4_575
O9A Cs3 O8T 98.0(7) . 4_575
Cs3A Cs3 O8T 136(3) 4_575 .
Cs3A Cs3 O8T 50(3) . .
O5A Cs3 O8T 128.5(6) 1_455 .
O89 Cs3 O8T 92.0(7) 4_575 .
O89 Cs3 O8T 49.8(7) . .
O1T Cs3 O8T 72.5(7) 1_455 .
O9A Cs3 O8T 98.0(7) . .
O8T Cs3 O8T 86.7(10) 4_575 .
Cs3A Cs3 O8A 94(3) 4_575 .
Cs3A Cs3 O8A 94(3) . .
O5A Cs3 O8A 170.2(9) 1_455 .
O89 Cs3 O8A 48.0(7) 4_575 .
O89 Cs3 O8A 48.0(7) . .
O1T Cs3 O8A 86.9(8) 1_455 .
O9A Cs3 O8A 79.6(9) . .
O8T Cs3 O8A 47.4(5) 4_575 .
O8T Cs3 O8A 47.4(5) . .
Cs3A Cs3 O15 106(3) 4_575 1_455
Cs3A Cs3 O15 64(3) . 1_455
O5A Cs3 O15 44.8(6) 1_455 1_455
O89 Cs3 O15 167.1(7) 4_575 1_455
O89 Cs3 O15 128.2(6) . 1_455
O1T Cs3 O15 46.8(6) 1_455 1_455
O9A Cs3 O15 144.5(7) . 1_455
O8T Cs3 O15 117.4(7) 4_575 1_455
O8T Cs3 O15 88.0(6) . 1_455
O8A Cs3 O15 126.6(7) . 1_455
Cs3A Cs3 O15 64(3) 4_575 4_475
Cs3A Cs3 O15 106(3) . 4_475
O5A Cs3 O15 44.8(6) 1_455 4_475
O89 Cs3 O15 128.2(6) 4_575 4_475
O89 Cs3 O15 167.1(7) . 4_475
O1T Cs3 O15 46.8(6) 1_455 4_475
O9A Cs3 O15 144.5(7) . 4_475
O8T Cs3 O15 88.0(6) 4_575 4_475
O8T Cs3 O15 117.4(7) . 4_475
O8A Cs3 O15 126.6(7) . 4_475
O15 Cs3 O15 42.2(7) 1_455 4_475
Cs3 Cs3A Cs3A 5(3) . 4_575
Cs3 Cs3A O89 105(3) . .
Cs3A Cs3A O89 109.9(6) 4_575 .
Cs3 Cs3A O5A 84(3) . 1_455
Cs3A Cs3A O5A 79.6(2) 4_575 1_455
O89 Cs3A O5A 149.4(9) . 1_455
Cs3 Cs3A O8T 123(3) . .
Cs3A Cs3A O8T 125.8(6) 4_575 .
O89 Cs3A O8T 54.5(8) . .
O5A Cs3A O8T 142.9(8) 1_455 .
Cs3 Cs3A O1T 83(3) . 1_455
Cs3A Cs3A O1T 80.5(2) 4_575 1_455
O89 Cs3A O1T 126.7(9) . 1_455
O5A Cs3A O1T 82.9(9) 1_455 1_455
O8T Cs3A O1T 76.5(8) . 1_455
Cs3 Cs3A O5T 136(3) . 1_455
Cs3A Cs3A O5T 131.4(5) 4_575 1_455
O89 Cs3A O5T 111.3(8) . 1_455
O5A Cs3A O5T 51.9(5) 1_455 1_455
O8T Cs3A O5T 99.0(7) . 1_455
O1T Cs3A O5T 94.5(7) 1_455 1_455
Cs3 Cs3A O89 48(3) . 4_575
Cs3A Cs3A O89 52.9(5) 4_575 4_575
O89 Cs3A O89 57.1(10) . 4_575
O5A Cs3A O89 124.7(7) 1_455 4_575
O8T Cs3A O89 91.7(8) . 4_575
O1T Cs3A O89 111.0(7) 1_455 4_575
O5T Cs3A O89 154.0(8) 1_455 4_575
Cs3 Cs3A O15 108(3) . 1_455
Cs3A Cs3A O15 103.1(4) 4_575 1_455
O89 Cs3A O15 145.2(7) . 1_455
O5A Cs3A O15 47.1(7) 1_455 1_455
O8T Cs3A O15 97.2(7) . 1_455
O1T Cs3A O15 48.6(7) 1_455 1_455
O5T Cs3A O15 47.8(6) 1_455 1_455
O89 Cs3A O15 154.0(7) 4_575 1_455
Cs3 Cs3A O9A 77(3) . .
Cs3A Cs3A O9A 81.2(2) 4_575 .
O89 Cs3A O9A 48.3(8) . .
O5A Cs3A O9A 108.1(9) 1_455 .
O8T Cs3A O9A 102.8(9) . .
O1T Cs3A O9A 156.4(7) 1_455 .
O5T Cs3A O9A 108.7(8) 1_455 .
O89 Cs3A O9A 45.5(7) 4_575 .
O15 Cs3A O9A 151.8(9) 1_455 .
Cs3 Cs3A O8A 77(3) . .
Cs3A Cs3A O8A 81.35(19) 4_575 .
O89 Cs3A O8A 47.9(7) . .
O5A Cs3A O8A 159.0(5) 1_455 .
O8T Cs3A O8A 48.6(6) . .
O1T Cs3A O8A 85.3(8) 1_455 .
O5T Cs3A O8A 146.8(6) 1_455 .
O89 Cs3A O8A 45.4(6) 4_575 .
O15 Cs3A O8A 130.7(8) 1_455 .
O9A Cs3A O8A 77.5(9) . .
Cs3 Cs3A W8 106(3) . .
Cs3A Cs3A W8 111.11(17) 4_575 .
O89 Cs3A W8 31.0(6) . .
O5A Cs3A W8 168.9(4) 1_455 .
O8T Cs3A W8 27.7(6) . .
O1T Cs3A W8 95.8(6) 1_455 .
O5T Cs3A W8 117.5(5) 1_455 .
O89 Cs3A W8 66.1(5) 4_575 .
O15 Cs3A W8 124.8(5) 1_455 .
O9A Cs3A W8 77.2(7) . .
O8A Cs3A W8 30.34(19) . .
O4T Cs4 O1W 66.3(7) 3_765 .
O4T Cs4 O10T 113.2(8) 3_765 .
O1W Cs4 O10T 126.8(9) . .
O4T Cs4 O6T 112.2(6) 3_765 .
O1W Cs4 O6T 133.7(7) . .
O10T Cs4 O6T 97.3(8) . .
O4T Cs4 O12 71.9(6) 3_765 1_454
O1W Cs4 O12 65.6(7) . 1_454
O10T Cs4 O12 64.6(8) . 1_454
O6T Cs4 O12 160.6(6) . 1_454
O4T Cs4 O610 115.7(6) 3_765 .
O1W Cs4 O610 176.9(7) . .
O10T Cs4 O610 50.5(8) . .
O6T Cs4 O610 48.3(6) . .
O12 Cs4 O610 112.4(6) 1_454 .
O4T Cs4 O3W 62.2(7) 3_765 1_454
O1W Cs4 O3W 128.4(7) . 1_454
O10T Cs4 O3W 73.5(8) . 1_454
O6T Cs4 O3W 72.3(6) . 1_454
O12 Cs4 O3W 94.7(7) 1_454 1_454
O610 Cs4 O3W 53.6(6) . 1_454
O4T Cs4 O2T 54.0(6) 3_765 1_454
O1W Cs4 O2T 97.8(7) . 1_454
O10T Cs4 O2T 59.3(7) . 1_454
O6T Cs4 O2T 118.9(6) . 1_454
O12 Cs4 O2T 46.9(6) 1_454 1_454
O610 Cs4 O2T 82.1(6) . 1_454
O3W Cs4 O2T 47.9(6) 1_454 1_454
O4T Cs4 W10 117.1(5) 3_765 .
O1W Cs4 W10 151.1(5) . .
O10T Cs4 W10 24.3(7) . .
O6T Cs4 W10 73.7(4) . .
O12 Cs4 W10 87.5(4) 1_454 .
O610 Cs4 W10 26.2(4) . .
O3W Cs4 W10 61.2(5) 1_454 .
O2T Cs4 W10 68.4(4) 1_454 .
O4T Cs4 W6 123.8(4) 3_765 .
O1W Cs4 W6 152.7(5) . .
O10T Cs4 W6 75.3(7) . .
O6T Cs4 W6 22.1(4) . .
O12 Cs4 W6 139.7(4) 1_454 .
O610 Cs4 W6 28.5(4) . .
O3W Cs4 W6 68.9(5) 1_454 .
O2T Cs4 W6 108.4(4) 1_454 .
W10 Cs4 W6 52.22(6) . .
O4T Cs4 W4 19.0(5) 3_765 3_765
O1W Cs4 W4 67.8(5) . 3_765
O10T Cs4 W4 128.8(6) . 3_765
O6T Cs4 W4 97.0(4) . 3_765
O12 Cs4 W4 90.0(4) 1_454 3_765
O610 Cs4 W4 114.9(4) . 3_765
O3W Cs4 W4 64.8(5) 1_454 3_765
O2T Cs4 W4 70.8(4) 1_454 3_765
W10 Cs4 W4 125.54(10) . 3_765
W6 Cs4 W4 113.12(8) . 3_765
O4T Cs4 W2 63.1(5) 3_765 1_454
O1W Cs4 W2 83.6(5) . 1_454
O10T Cs4 W2 56.4(7) . 1_454
O6T Cs4 W2 139.4(4) . 1_454
O12 Cs4 W2 24.1(4) 1_454 1_454
O610 Cs4 W2 95.2(5) . 1_454
O3W Cs4 W2 70.8(5) 1_454 1_454
O2T Cs4 W2 23.1(4) 1_454 1_454
W10 Cs4 W2 74.32(8) . 1_454
W6 Cs4 W2 123.64(10) . 1_454
W4 Cs4 W2 81.99(7) 3_765 1_454
O5T Cs5 O9T 115.6(8) 3_765 .
O5T Cs5 O7T 106.0(7) 3_765 .
O9T Cs5 O7T 98.2(8) . .
O5T Cs5 O4W 152.0(11) 3_765 .
O9T Cs5 O4W 92.4(11) . .
O7T Cs5 O4W 67.5(11) . .
O5T Cs5 O79 115.5(7) 3_765 .
O9T Cs5 O79 51.7(7) . .
O7T Cs5 O79 47.2(6) . .
O4W Cs5 O79 80.9(11) . .
O5T Cs5 C2 87(9) 3_765 3_765
O9T Cs5 C2 154(8) . 3_765
O7T Cs5 C2 62(4) . 3_765
O4W Cs5 C2 66(9) . 3_765
O79 Cs5 C2 109(4) . 3_765
O5T Cs5 O9T 92.7(7) 3_765 3_665
O9T Cs5 O9T 93.3(7) . 3_665
O7T Cs5 O9T 151.0(7) . 3_665
O4W Cs5 O9T 85.5(11) . 3_665
O79 Cs5 O9T 141.4(6) . 3_665
C2 Cs5 O9T 98(3) 3_765 3_665
O5T Cs5 O3W 64.2(7) 3_765 1_454
O9T Cs5 O3W 72.5(8) . 1_454
O7T Cs5 O3W 67.6(7) . 1_454
O4W Cs5 O3W 129.5(11) . 1_454
O79 Cs5 O3W 51.6(6) . 1_454
C2 Cs5 O3W 110(6) 3_765 1_454
O9T Cs5 O3W 141.5(7) 3_665 1_454
O5T Cs5 C3 105(9) 3_765 3_765
O9T Cs5 C3 140(9) . 3_765
O7T Cs5 C3 68(4) . 3_765
O4W Cs5 C3 47(9) . 3_765
O79 Cs5 C3 110(5) . 3_765
C2 Cs5 C3 21(3) 3_765 3_765
O9T Cs5 C3 86(4) 3_665 3_765
O3W Cs5 C3 128(6) 1_454 3_765
O5T Cs5 W9 119.0(5) 3_765 .
O9T Cs5 W9 23.7(6) . .
O7T Cs5 W9 74.6(5) . .
O4W Cs5 W9 86.4(10) . .
O79 Cs5 W9 28.0(4) . .
C2 Cs5 W9 134(5) 3_765 .
O9T Cs5 W9 115.6(5) 3_665 .
O3W Cs5 W9 60.5(5) 1_454 .
C3 Cs5 W9 129(7) 3_765 .
O5T Cs5 W7 120.4(5) 3_765 .
O9T Cs5 W7 75.5(6) . .
O7T Cs5 W7 23.1(5) . .
O4W Cs5 W7 64.3(10) . .
O79 Cs5 W7 26.8(4) . .
C2 Cs5 W7 82(5) 3_765 .
O9T Cs5 W7 146.8(5) 3_665 .
O3W Cs5 W7 65.3(5) 1_454 .
C3 Cs5 W7 83(5) 3_765 .
W9 Cs5 W7 52.52(7) . .
O5T Cs5 W5 18.0(5) 3_765 3_765
O9T Cs5 W5 128.7(6) . 3_765
O7T Cs5 W5 90.8(5) . 3_765
O4W Cs5 W5 136.7(10) . 3_765
O79 Cs5 W5 112.1(4) . 3_765
C2 Cs5 W5 71(9) 3_765 3_765
O9T Cs5 W5 102.6(5) 3_665 3_765
O3W Cs5 W5 64.8(5) 1_454 3_765
C3 Cs5 W5 90(9) 3_765 3_765
W9 Cs5 W5 124.90(14) . 3_765
W7 Cs5 W5 108.76(12) . 3_765
O23 Cs6 O910 109.5(7) 1_454 .
O23 Cs6 O9T 153.0(7) 1_454 .
O910 Cs6 O9T 53.5(8) . .
O23 Cs6 O3T 50.6(6) 1_454 1_454
O910 Cs6 O3T 158.8(7) . 1_454
O9T Cs6 O3T 140.3(7) . 1_454
O23 Cs6 O2T 51.7(6) 1_454 1_454
O910 Cs6 O2T 67.1(7) . 1_454
O9T Cs6 O2T 101.6(7) . 1_454
O3T Cs6 O2T 92.1(6) 1_454 1_454
O23 Cs6 Cs6 85.5(4) 1_454 4_575
O910 Cs6 Cs6 82.5(5) . 4_575
O9T Cs6 Cs6 109.8(5) . 4_575
O3T Cs6 Cs6 101.0(4) 1_454 4_575
O2T Cs6 Cs6 107.7(4) 1_454 4_575
O23 Cs6 O4W 95.9(10) 1_454 3_665
O910 Cs6 O4W 140.2(11) . 3_665
O9T Cs6 O4W 90.5(11) . 3_665
O3T Cs6 O4W 49.9(10) 1_454 3_665
O2T Cs6 O4W 111.3(11) 1_454 3_665
Cs6 Cs6 O4W 130.9(10) 4_575 3_665
O23 Cs6 O2A 44.0(6) 1_454 1_454
O910 Cs6 O2A 70.4(7) . 1_454
O9T Cs6 O2A 123.8(8) . 1_454
O3T Cs6 O2A 92.8(6) 1_454 1_454
O2T Cs6 O2A 47.3(5) 1_454 1_454
Cs6 Cs6 O2A 61.2(3) 4_575 1_454
O4W Cs6 O2A 139.9(11) 3_665 1_454
O23 Cs6 C3 108(9) 1_454 1_455
O910 Cs6 C3 139(9) . 1_455
O9T Cs6 C3 95(10) . 1_455
O3T Cs6 C3 62(9) 1_454 1_455
O2T Cs6 C3 154(9) 1_454 1_455
Cs6 Cs6 C3 85(10) 4_575 1_455
O4W Cs6 C3 48(10) 3_665 1_455
O2A Cs6 C3 134(10) 1_454 1_455
O23 Cs6 C4 95(9) 1_454 1_455
O910 Cs6 C4 140(9) . 1_455
O9T Cs6 C4 112(9) . 1_455
O3T Cs6 C4 58(9) 1_454 1_455
O2T Cs6 C4 146(9) 1_454 1_455
Cs6 Cs6 C4 67(10) 4_575 1_455
O4W Cs6 C4 64(10) 3_665 1_455
O2A Cs6 C4 113(10) 1_454 1_455
C3 Cs6 C4 21.3(16) 1_455 1_455
O23 Cs6 W9 139.3(5) 1_454 .
O910 Cs6 W9 29.9(5) . .
O9T Cs6 W9 26.8(5) . .
O3T Cs6 W9 167.0(4) 1_454 .
O2T Cs6 W9 92.4(5) 1_454 .
Cs6 Cs6 W9 89.19(10) 4_575 .
O4W Cs6 W9 117.2(9) 3_665 .
O2A Cs6 W9 99.2(5) 1_454 .
C3 Cs6 W9 111(9) 1_455 .
C4 Cs6 W9 120(9) 1_455 .
O23 Cs6 W2 27.9(4) 1_454 1_454
O910 Cs6 W2 83.0(5) . 1_454
O9T Cs6 W2 126.8(6) . 1_454
O3T Cs6 W2 76.2(4) 1_454 1_454
O2T Cs6 W2 26.2(4) 1_454 1_454
Cs6 Cs6 W2 90.22(10) 4_575 1_454
O4W Cs6 W2 113.1(10) 3_665 1_454
O2A Cs6 W2 30.9(3) 1_454 1_454
C3 Cs6 W2 136(9) 1_455 1_454
C4 Cs6 W2 121(9) 1_455 1_454
W9 Cs6 W2 112.13(16) . 1_454
Cs4 O1W Cs2 110.0(9) . 3_765
Cs1 O3W Cs4 87.8(8) 1_656 1_656
Cs1 O3W Cs5 87.4(7) 1_656 1_656
Cs4 O3W Cs5 174.5(10) 1_656 1_656
Cs5 O4W Cs6 86.3(13) . 3_665

loop_
_geom_bond_atom_site_label_1
_geom_bond_atom_site_label_2
_geom_bond_distance
_geom_bond_site_symmetry_2
W1 O1T 1.71(3) .
W1 O15 1.85(2) 4_575
W1 O15 1.85(2) .
W1 O12 1.94(2) .
W1 O12 1.94(2) 4_575
W1 O1SI 2.32(3) .
W1 Cs3A 3.984(15) 1_655
W1 Cs3A 3.984(15) 4_675
W1 Cs3 3.989(11) 1_655
W1 Cs2 4.249(3) 3_866
W1 Cs2 4.249(3) 2_856
W2 O2T 1.75(3) .
W2 O24 1.79(2) .
W2 O12 1.90(3) .
W2 O23 1.90(2) .
W2 O2A 2.043(17) .
W2 O1SI 2.312(18) .
W2 Cs6 3.953(6) 1_656
W2 Cs2 3.976(4) .
W2 Cs2 4.299(4) 3_866
W2 Cs4 4.375(4) 1_656
W3 O3T 1.71(2) .
W3 O3S2 1.88(2) .
W3 O3A 1.898(6) .
W3 O34 1.97(2) .
W3 O23 1.98(2) .
W3 O2SI 2.33(2) .
W3 Cs6 4.127(6) 1_656
W4 O4T 1.71(2) .
W4 O4S2 1.85(3) .
W4 O34 1.89(2) .
W4 O45 1.90(2) .
W4 O24 2.10(2) .
W4 O2SI 2.32(2) .
W4 Cs2 3.976(3) .
W4 Cs1 4.164(3) 3_765
W4 Cs2 4.172(4) 3_866
W4 Cs4 4.209(4) 3_765
W5 O5T 1.77(3) .
W5 O5S1 1.85(2) .
W5 O45 1.89(2) .
W5 O5A 1.906(16) .
W5 O15 2.06(2) .
W5 O3SI 2.29(2) .
W5 Cs3A 3.907(15) 1_655
W5 Cs2 3.998(3) 3_866
W5 Cs3 4.133(10) 1_655
W5 Cs1 4.260(3) 3_765
W5 Cs3A 4.330(15) 4_675
W5 Cs5 4.346(5) 3_765
W6 O6T 1.70(2) .
W6 O6S1 1.82(2) .
W6 O6A 1.906(19) .
W6 O67 1.93(2) .
W6 O610 2.02(3) .
W6 O4SI 2.27(2) .
W6 Cs1 4.112(3) 3_765
W6 Cs4 4.186(4) .
W6 Cs1 4.214(3) .
W7 O7T 1.76(3) .
W7 O7S2 1.85(2) .
W7 O67 1.88(2) .
W7 O78 1.94(3) .
W7 O79 1.96(2) .
W7 O5SI 2.27(2) .
W7 Cs1 4.071(3) .
W7 Cs1 4.145(4) 3_765
W7 Cs5 4.270(5) .
W8 O8T 1.73(3) .
W8 O8S2 1.85(3) .
W8 O78 1.90(2) .
W8 O8A 1.903(7) .
W8 O89 1.93(3) .
W8 O5SI 2.30(3) .
W8 Cs3A 3.704(15) .
W8 Cs3 3.889(10) .
W8 Cs3A 4.207(14) 4_575
W9 O9T 1.77(3) .
W9 O79 1.91(2) .
W9 O89 1.93(3) .
W9 O910 1.95(3) .
W9 O9A 1.98(2) .
W9 O6SI 2.34(3) .
W9 Cs6 3.887(6) .
W9 Cs5 4.056(6) .
W9 Cs3A 4.130(15) .
W9 Cs3 4.270(10) .
W10 O10T 1.80(4) .
W10 O610 1.86(3) .
W10 O610 1.86(3) 4_575
W10 O910 1.96(3) .
W10 O910 1.96(3) 4_575
W10 O6SI 2.30(4) .
W10 Cs4 4.140(4) .
W10 Cs4 4.140(4) 4_575
Si1 O2SI 1.59(2) .
Si1 O2SI 1.59(2) 4_575
Si1 O3SI 1.60(3) .
Si1 O1SI 1.67(3) .
Si2 O4SI 1.59(4) .
Si2 O6SI 1.60(4) .
Si2 O5SI 1.62(3) .
Si2 O5SI 1.62(3) 4_575
Sn1 O1SN 1.94(5) .
Sn1 O6S1 2.08(2) .
Sn1 O6S1 2.08(2) 4_575
Sn1 O5S1 2.09(2) .
Sn1 O5S1 2.09(2) 4_575
Sn1 C1 2.17(5) 4_575
Sn1 C1 2.17(5) .
Sn1 Cs1 4.302(3) 3_765
Sn1 Cs1 4.303(3) 2_755
Sn2 O4SN 1.97(4) .
Sn2 O3S2 2.04(2) .
Sn2 O7S2 2.04(2) .
Sn2 O4S2 2.05(3) .
Sn2 C5 2.07(3) .
Sn2 O8S2 2.14(3) .
Sn2 Cs1 4.217(4) 3_765
C1 C2 1.3900 .
C1 C2A 1.3900 .
C2 C3 1.3900 .
C2 Cs5 3.46(6) 3_765
C2 H2 0.9500 .
C3 C4 1.3900 .
C3 Cs6 3.68(7) 1_655
C3 Cs5 3.84(10) 3_765
C3 H3 0.9500 .
C4 C3A 1.3900 .
C4 Cs6 3.82(9) 1_655
C4 H4 0.9500 .
C3A C2A 1.3900 .
C3A H3A 0.9500 .
C2A H2A 0.9500 .
C5 C6 1.3900 .
C5 C10 1.3900 .
C6 C7 1.3900 .
C6 H6 0.9500 .
C7 C8 1.3900 .
C7 H7 0.9500 .
C8 C9 1.3900 .
C8 H8 0.9500 .
C9 C10 1.3900 .
C9 H9 0.9500 .
C10 H10 0.9500 .
O1T Cs3 3.20(3) 1_655
O1T Cs3A 3.22(3) 1_655
O1T Cs3A 3.22(3) 4_675
O1SI W2 2.312(18) 4_575
O2A W2 2.043(17) 4_575
O2A Cs6 3.60(3) 1_656
O2A Cs6 3.60(3) 4_676
O2T Cs2 3.18(3) .
O2T Cs6 3.40(3) 1_656
O2T Cs4 3.68(3) 1_656
O3A W3 1.898(6) 4_575
O3T Cs6 3.35(2) 1_656
O3SI W5 2.29(2) 4_575
O4SI W6 2.27(2) 4_575
O4T Cs4 2.95(2) 3_765
O4T Cs2 3.24(2) .
O4T Cs2 3.65(2) 3_866
O5A W5 1.906(16) 4_575
O5A Cs3 2.95(3) 1_655
O5A Cs3A 2.95(3) 1_655
O5A Cs3A 2.95(3) 4_675
O5T Cs5 2.97(3) 3_765
O5T Cs3A 3.39(3) 1_655
O5T Cs2 3.41(3) 3_866
O5T Cs3 3.79(3) 1_655
O6SI W9 2.34(3) 4_575
O6T Cs4 3.24(2) .
O6T Cs1 3.25(2) .
O6A W6 1.906(19) 4_575
O7T Cs1 3.04(3) .
O7T Cs5 3.41(3) .
O8A W8 1.903(6) 4_575
O8A Cs3 3.46(4) .
O8A Cs3A 3.54(4) 4_575
O8A Cs3A 3.54(4) .
O8T Cs3A 3.08(3) .
O8T Cs3 3.40(3) .
O8T Cs3A 3.81(3) 4_575
O9A W9 1.98(2) 4_575
O9A Cs3 3.39(4) .
O9A Cs3A 3.47(4) 4_575
O9A Cs3A 3.47(4) .
O9T Cs5 3.03(3) .
O9T Cs6 3.21(3) .
O9T Cs5 3.64(3) 3_665
O10T Cs4 3.20(3) .
O10T Cs4 3.20(3) 4_575
O12 Cs4 3.35(2) 1_656
O12 Cs2 3.58(2) 3_866
O15 Cs2 3.08(2) 3_866
O15 Cs3A 3.44(3) 1_655
O15 Cs3 3.64(3) 1_655
O23 Cs6 3.05(2) 1_656
O24 Cs2 3.20(2) 3_866
O24 Cs2 3.35(2) .
O34 Cs2 3.30(2) .
O4S2 Cs1 3.11(3) 3_765
O45 Cs2 3.54(2) 3_866
O45 Cs1 3.59(2) 3_765
O5S1 Cs1 3.22(2) 3_765
O6S1 Cs1 3.14(2) 3_765
O67 Cs1 3.38(2) 3_765
O67 Cs1 3.44(2) .
O7S2 Cs1 3.12(3) 3_765
O79 Cs5 3.46(2) .
O89 Cs3A 2.87(3) .
O89 Cs3 3.05(3) .
O89 Cs3A 3.39(3) 4_575
O610 Cs4 3.39(3) .
O910 Cs6 3.13(3) .
Cs1 O3W 3.05(3) 1_454
Cs1 O4S2 3.11(3) 3_765
Cs1 O7S2 3.12(3) 3_765
Cs1 O6S1 3.14(2) 3_765
Cs1 O5S1 3.22(2) 3_765
Cs1 O67 3.38(2) 3_765
Cs1 O45 3.59(2) 3_765
Cs1 W6 4.112(3) 3_765
Cs2 O1W 3.02(3) 3_765
Cs2 O15 3.08(2) 3_866
Cs2 O24 3.20(2) 3_866
Cs2 O5T 3.41(3) 3_866
Cs2 O45 3.54(2) 3_866
Cs2 O12 3.58(2) 3_866
Cs2 O4T 3.65(2) 3_866
Cs3 Cs3A 0.535(10) 4_575
Cs3 Cs3A 0.535(10) .
Cs3 O5A 2.95(3) 1_455
Cs3 O89 3.05(3) 4_575
Cs3 O1T 3.20(3) 1_455
Cs3 O8T 3.40(3) 4_575
Cs3 O15 3.64(3) 1_455
Cs3 O15 3.64(3) 4_475
Cs3A Cs3A 1.07(2) 4_575
Cs3A O5A 2.95(3) 1_455
Cs3A O1T 3.22(3) 1_455
Cs3A O5T 3.39(3) 1_455
Cs3A O89 3.39(3) 4_575
Cs3A O15 3.44(3) 1_455
Cs4 O4T 2.95(2) 3_765
Cs4 O1W 3.00(3) .
Cs4 O12 3.35(2) 1_454
Cs4 O3W 3.57(3) 1_454
Cs4 O2T 3.68(3) 1_454
Cs4 W4 4.210(4) 3_765
Cs4 W2 4.375(4) 1_454
Cs5 O5T 2.97(3) 3_765
Cs5 O4W 3.46(6) .
Cs5 C2 3.5(6) 3_765
Cs5 O9T 3.64(3) 3_665
Cs5 O3W 3.78(3) 1_454
Cs5 C3 3.8(5) 3_765
Cs5 W5 4.346(5) 3_765
Cs6 O23 3.05(2) 1_454
Cs6 O3T 3.35(2) 1_454
Cs6 O2T 3.40(3) 1_454
Cs6 Cs6 3.466(14) 4_575
Cs6 O4W 3.57(6) 3_665
Cs6 O2A 3.60(3) 1_454
Cs6 C3 3.7(2) 1_455
Cs6 C4 3.8(3) 1_455
Cs6 W2 3.953(6) 1_454
O1W Cs2 3.02(3) 3_765
O3W Cs1 3.05(3) 1_656
O3W Cs4 3.57(3) 1_656
O3W Cs5 3.78(3) 1_656
O4W Cs6 3.57(6) 3_665
